data_1560966
loop_
_publ_author_name
'Cramer, Alisha J.'
'Cole, Jacqueline M.'

_publ_section_title
;
 Host-guest prospects of neodymium and gadolinium ultraphosphate
 frameworks for nuclear waste storage: Multi-temperature topological
 analysis of nanoporous cages in RP5O14
;
_journal_name_full 'Journal of Solid State Chemistry'
_journal_page_first 250
_journal_page_last 257
_journal_paper_doi 10.1016/j.jssc.2018.07.020
_journal_volume 266
_journal_year 2018
_chemical_formula_sum 'Nd O14 P5'
_chemical_formula_weight 523.09
_space_group_IT_number 53
_space_group_name_Hall '-P 2ac 2'
_space_group_name_H-M_alt 'P m n a'
_symmetry_cell_setting orthorhombic
_symmetry_space_group_name_H-M 'P m n a'
_atom_sites_solution_hydrogens none
_atom_sites_solution_primary direct
_atom_sites_solution_secondary difmap
_audit_creation_method SHELXL-97
_cell_angle_alpha 90.00
_cell_angle_beta 90.00
_cell_angle_gamma 90.00
_cell_formula_units_Z 4
_cell_length_a 13.14(3)
_cell_length_b 8.84(2)
_cell_length_c 9.01(2)
_cell_measurement_reflns_used 512
_cell_measurement_temperature 380(2)
_cell_measurement_theta_max 28.28
_cell_measurement_theta_min 2.0
_cell_volume 1047(4)
_computing_cell_refinement
;
Rigaku CrystalClear-SM Expert 2.0
;
_computing_data_collection 'Rigaku CrystalClear-SM Expert 2.0'
_computing_data_reduction
;
Rigaku CrystalClear-SM Expert 2.0
;
_computing_molecular_graphics
;
SHELXTL-PLUS (Sheldrick, 1995)
;
_computing_publication_material 'SHELXL-97 (Sheldrick, 1997)'
_computing_structure_refinement 'SHELXL-97 (Sheldrick, 1997)'
_computing_structure_solution 'SHELXS-97 (Sheldrick, 1990)'
_diffrn_ambient_temperature 380(2)
_diffrn_measured_fraction_theta_full 0.929
_diffrn_measured_fraction_theta_max 0.929
_diffrn_measurement_device_type 'Rigaku Saturn 724+ CCD'
_diffrn_measurement_method '\w scans'
_diffrn_radiation_monochromator graphite
_diffrn_radiation_source 'fine-focus sealed tube'
_diffrn_radiation_type MoK\a
_diffrn_radiation_wavelength 0.71073
_diffrn_reflns_av_R_equivalents 0.0871
_diffrn_reflns_av_sigmaI/netI 0.0542
_diffrn_reflns_limit_h_max 12
_diffrn_reflns_limit_h_min -17
_diffrn_reflns_limit_k_max 5
_diffrn_reflns_limit_k_min -11
_diffrn_reflns_limit_l_max 12
_diffrn_reflns_limit_l_min -10
_diffrn_reflns_number 3069
_diffrn_reflns_theta_full 28.26
_diffrn_reflns_theta_max 28.26
_diffrn_reflns_theta_min 3.58
_diffrn_standards_decay_% 0
_diffrn_standards_interval_count 0
_diffrn_standards_interval_time 0
_diffrn_standards_number 0
_exptl_absorpt_coefficient_mu 5.808
_exptl_absorpt_correction_T_max 0.743
_exptl_absorpt_correction_T_min 0.317
_exptl_absorpt_correction_type empirical
_exptl_absorpt_process_details
;
T. Higashi, ABSCOR, empirical absorption correction
;
_exptl_crystal_colour purple
_exptl_crystal_density_diffrn 3.318
_exptl_crystal_density_method 'not measured'
_exptl_crystal_description plate
_exptl_crystal_F_000 988
_exptl_crystal_size_max 0.2
_exptl_crystal_size_mid 0.2
_exptl_crystal_size_min 0.05
_refine_diff_density_max 3.000
_refine_diff_density_min -3.683
_refine_diff_density_rms 0.482
_refine_ls_extinction_coef 0.0000(13)
_refine_ls_extinction_expression Fc^*^=kFc[1+0.001xFc^2^\l^3^/sin(2\q)]^-1/4^
_refine_ls_extinction_method SHELXL
_refine_ls_goodness_of_fit_ref 1.083
_refine_ls_hydrogen_treatment none
_refine_ls_matrix_type full
_refine_ls_number_parameters 99
_refine_ls_number_reflns 1261
_refine_ls_number_restraints 0
_refine_ls_restrained_S_all 1.083
_refine_ls_R_factor_all 0.0783
_refine_ls_R_factor_gt 0.0760
_refine_ls_shift/su_max 0.129
_refine_ls_shift/su_mean 0.001
_refine_ls_structure_factor_coef Fsqd
_refine_ls_weighting_details 'calc w=1/[\s^2^(Fo^2^)+(0.1411P)^2^+18.2903P] where P=(Fo^2^+2Fc^2^)/3'
_refine_ls_weighting_scheme calc
_refine_ls_wR_factor_gt 0.2074
_refine_ls_wR_factor_ref 0.2111
_reflns_number_gt 1183
_reflns_number_total 1261
_reflns_threshold_expression >2sigma(I)
_cod_data_source_file nd_013_380_b1.cif
_cod_data_source_block nd_013_380_b1
_cod_original_cell_volume 1047(5)
_cod_original_sg_symbol_H-M Pmna
_cod_database_code 1560966

loop_
_symmetry_equiv_pos_as_xyz
'x, y, z'
'-x+1/2, -y, z+1/2'
'-x+1/2, y, -z+1/2'
'x, -y, -z'
'-x, -y, -z'
'x-1/2, y, -z-1/2'
'x-1/2, -y, z-1/2'
'-x, y, z'

loop_
_atom_site_label
_atom_site_type_symbol
_atom_site_fract_x
_atom_site_fract_y
_atom_site_fract_z
_atom_site_U_iso_or_equiv
_atom_site_adp_type
_atom_site_occupancy
_atom_site_symmetry_multiplicity
_atom_site_calc_flag
_atom_site_refinement_flags
_atom_site_disorder_assembly
_atom_site_disorder_group
Nd1 Nd 0.5000 0.22247(7) 0.18988(7) 0.0088(4) Uani 1 2 d S . .
P1 P 0.66525(17) 0.2643(3) 0.5500(3) 0.0099(5) Uani 1 1 d . . .
P2 P 0.3255(2) 0.5000 0.0000 0.0090(6) Uani 1 2 d S . .
P3 P 0.5000 -0.1866(4) 0.2463(4) 0.0101(7) Uani 1 2 d S . .
P4 P 0.2959(3) 0.0000 0.0000 0.0126(7) Uani 1 2 d S . .
O1 O 0.6134(7) 0.2773(9) 0.4084(9) 0.0243(18) Uani 1 1 d . . .
O2 O 0.5000 -0.0368(13) 0.3134(10) 0.019(2) Uani 1 2 d S . .
O3 O 0.5938(7) 0.2843(8) 0.6865(7) 0.0167(17) Uani 1 1 d . . .
O4 O 0.5000 0.2096(12) -0.0851(13) 0.020(2) Uani 1 2 d S . .
O5 O 0.3497(5) 0.0862(9) 0.1163(8) 0.0180(14) Uani 1 1 d . . .
O6 O 0.3810(6) 0.4198(8) 0.1169(7) 0.0174(14) Uani 1 1 d . . .
O7 O 0.7481(6) 0.3876(10) 0.5815(8) 0.0219(16) Uani 1 1 d . . .
O8 O 0.7186(6) 0.1118(10) 0.5841(9) 0.0284(18) Uani 1 1 d . . .

loop_
_atom_site_aniso_label
_atom_site_aniso_U_11
_atom_site_aniso_U_22
_atom_site_aniso_U_33
_atom_site_aniso_U_23
_atom_site_aniso_U_13
_atom_site_aniso_U_12
Nd1 0.0035(5) 0.0164(6) 0.0065(5) -0.0001(2) 0.000 0.000
P1 0.0027(11) 0.0192(11) 0.0077(11) 0.0001(8) 0.0004(8) -0.0028(8)
P2 0.0036(13) 0.0142(13) 0.0091(13) -0.0006(11) 0.000 0.000
P3 0.0045(13) 0.0186(14) 0.0072(14) -0.0002(12) 0.000 0.000
P4 0.0054(14) 0.0200(15) 0.0122(14) -0.0011(12) 0.000 0.000
O1 0.022(4) 0.041(5) 0.010(3) 0.001(3) -0.007(3) -0.004(3)
O2 0.026(6) 0.018(5) 0.012(4) 0.004(3) 0.000 0.000
O3 0.013(4) 0.022(4) 0.015(4) -0.004(2) 0.005(3) -0.004(3)
O4 0.027(6) 0.023(5) 0.010(5) -0.007(4) 0.000 0.000
O5 0.009(3) 0.029(3) 0.016(3) -0.002(3) -0.006(2) 0.003(3)
O6 0.019(3) 0.025(3) 0.008(3) 0.006(2) -0.006(3) 0.003(3)
O7 0.016(3) 0.036(4) 0.014(3) 0.004(3) 0.000(3) -0.016(3)
O8 0.020(4) 0.040(5) 0.026(4) 0.002(3) 0.016(3) 0.018(3)

loop_
_atom_type_symbol
_atom_type_description
_atom_type_scat_dispersion_real
_atom_type_scat_dispersion_imag
_atom_type_scat_source
O O 0.0106 0.0060 'International Tables Vol C Tables 4.2.6.8 and 6.1.1.4'
P P 0.1023 0.0942 'International Tables Vol C Tables 4.2.6.8 and 6.1.1.4'
Nd Nd -0.1943 3.0179 'International Tables Vol C Tables 4.2.6.8 and 6.1.1.4'

loop_
_geom_angle_atom_site_label_1
_geom_angle_atom_site_label_2
_geom_angle_atom_site_label_3
_geom_angle
_geom_angle_site_symmetry_1
_geom_angle_site_symmetry_3
O5 Nd1 O5 110.3(4) . 8_655
O5 Nd1 O6 144.3(3) . 8_655
O5 Nd1 O6 75.9(3) 8_655 8_655
O5 Nd1 O6 75.9(3) . .
O5 Nd1 O6 144.3(3) 8_655 .
O6 Nd1 O6 80.0(4) 8_655 .
O5 Nd1 O4 72.6(2) . .
O5 Nd1 O4 72.6(2) 8_655 .
O6 Nd1 O4 76.3(3) 8_655 .
O6 Nd1 O4 76.3(3) . .
O5 Nd1 O1 142.9(3) . .
O5 Nd1 O1 80.0(3) 8_655 .
O6 Nd1 O1 72.1(3) 8_655 .
O6 Nd1 O1 117.0(3) . .
O4 Nd1 O1 142.2(2) . .
O5 Nd1 O1 80.0(3) . 8_655
O5 Nd1 O1 142.9(3) 8_655 8_655
O6 Nd1 O1 117.0(3) 8_655 8_655
O6 Nd1 O1 72.1(3) . 8_655
O4 Nd1 O1 142.2(2) . 8_655
O1 Nd1 O1 72.6(5) . 8_655
O5 Nd1 O2 70.7(2) . .
O5 Nd1 O2 70.7(2) 8_655 .
O6 Nd1 O2 139.7(2) 8_655 .
O6 Nd1 O2 139.7(2) . .
O4 Nd1 O2 113.3(3) . .
O1 Nd1 O2 80.3(3) . .
O1 Nd1 O2 80.3(3) 8_655 .
O1 P1 O8 117.1(5) . .
O1 P1 O3 113.7(6) . .
O8 P1 O3 102.4(4) . .
O1 P1 O7 115.6(5) . .
O8 P1 O7 104.8(5) . .
O3 P1 O7 101.4(4) . .
O6 P2 O6 120.3(6) 4_565 .
O6 P2 O7 106.7(4) 4_565 6_556
O6 P2 O7 110.2(4) . 6_556
O6 P2 O7 110.2(4) 4_565 7_565
O6 P2 O7 106.7(4) . 7_565
O7 P2 O7 101.2(6) 6_556 7_565
O2 P3 O4 122.5(6) . 5_655
O2 P3 O3 109.2(4) . 5_656
O4 P3 O3 107.2(4) 5_655 5_656
O2 P3 O3 109.2(4) . 4_556
O4 P3 O3 107.2(4) 5_655 4_556
O3 P3 O3 98.8(7) 5_656 4_556
O5 P4 O5 122.7(6) . 4
O5 P4 O8 108.6(5) . 6_556
O5 P4 O8 106.6(4) 4 6_556
O5 P4 O8 106.6(4) . 7
O5 P4 O8 108.6(5) 4 7
O8 P4 O8 101.6(7) 6_556 7
P1 O1 Nd1 162.0(5) . .
P3 O2 Nd1 129.5(5) . .
P1 O3 P3 133.8(5) . 5_656
P3 O4 Nd1 174.7(7) 5_655 .
P4 O5 Nd1 147.9(4) . .
P2 O6 Nd1 149.5(4) . .
P1 O7 P2 142.2(5) . 6_656
P1 O8 P4 136.6(6) . 6_656

loop_
_geom_bond_atom_site_label_1
_geom_bond_atom_site_label_2
_geom_bond_distance
_geom_bond_site_symmetry_2
Nd1 O5 2.407(8) .
Nd1 O5 2.407(8) 8_655
Nd1 O6 2.434(8) 8_655
Nd1 O6 2.434(8) .
Nd1 O4 2.480(13) .
Nd1 O1 2.516(9) .
Nd1 O1 2.516(9) 8_655
Nd1 O2 2.549(12) .
P1 O1 1.450(9) .
P1 O8 1.552(9) .
P1 O3 1.557(8) .
P1 O7 1.567(8) .
P2 O6 1.465(7) 4_565
P2 O6 1.465(7) .
P2 O7 1.600(8) 6_556
P2 O7 1.600(8) 7_565
P3 O2 1.456(12) .
P3 O4 1.466(12) 5_655
P3 O3 1.623(9) 5_656
P3 O3 1.623(9) 4_556
P4 O5 1.476(7) .
P4 O5 1.476(7) 4
P4 O8 1.607(8) 6_556
P4 O8 1.607(8) 7
O3 P3 1.623(9) 5_656
O4 P3 1.466(12) 5_655
O7 P2 1.600(8) 6_656
O8 P4 1.607(8) 6_656

_cod_database_fobs_code 1560966
